data_8102579
loop_
_publ_author_name
'Hai-Xing Liu'

_publ_section_title
;
 Crystal structure of bis(2,9-dimethyl-1,10-phenanthrolinium)
 dichromate dihydrate, [C14H13N2]2[Cr2O7] &#x00B7; 2H2O
;
_journal_issue 4
_journal_name_full 'Zeitschrift f\"ur Kristallographie - New Crystal Structures'
_journal_page_first 717
_journal_volume 224
_journal_year 2009
_chemical_formula_sum 'C28 H30 Cr2 N4 O9'
_chemical_formula_weight 670.56
_chemical_name_systematic
; 
Crystal structure of 2,9-dimethyl-1,10-phenanthroline chromate, 
2(C~14~H~12~N~2~)(Cr~2~O~7~) 2(H~2~O) 2H 
;
_space_group_IT_number 15
_symmetry_cell_setting monoclinic
_symmetry_space_group_name_Hall '-C 2yc'
_symmetry_space_group_name_H-M 'C 1 2/c 1'
_atom_sites_solution_hydrogens geom
_atom_sites_solution_primary direct
_atom_sites_solution_secondary difmap
_audit_creation_method SHELXL-97
_cell_angle_alpha 90.00
_cell_angle_beta 120.600(2)
_cell_angle_gamma 90.00
_cell_formula_units_Z 4
_cell_length_a 24.268(2)
_cell_length_b 6.8564(8)
_cell_length_c 19.9561(18)
_cell_measurement_reflns_used 2067
_cell_measurement_temperature 298(2)
_cell_measurement_theta_max 28.124
_cell_measurement_theta_min 2.172
_cell_volume 2858.1(5)
_computing_cell_refinement 'Bruker SMART'
_computing_data_collection 'Bruker SMART'
_computing_data_reduction 'Bruker SAINT'
_computing_molecular_graphics 'Bruker SHELXTL'
_computing_publication_material 'Bruker SHELXTL'
_computing_structure_refinement 'SHELXL-97 (Sheldrick, 1997)'
_computing_structure_solution 'SHELXS-97 (Sheldrick, 1990)'
_diffrn_ambient_temperature 298(2)
_diffrn_measured_fraction_theta_full 0.994
_diffrn_measured_fraction_theta_max 0.994
_diffrn_measurement_device_type 'CCD area detector'
_diffrn_measurement_method 'phi and omega scans'
_diffrn_radiation_monochromator graphite
_diffrn_radiation_source 'fine-focus sealed tube'
_diffrn_radiation_type MoK\a
_diffrn_radiation_wavelength 0.71073
_diffrn_reflns_av_R_equivalents 0.0336
_diffrn_reflns_av_sigmaI/netI 0.0379
_diffrn_reflns_limit_h_max 28
_diffrn_reflns_limit_h_min -28
_diffrn_reflns_limit_k_max 8
_diffrn_reflns_limit_k_min -8
_diffrn_reflns_limit_l_max 20
_diffrn_reflns_limit_l_min -23
_diffrn_reflns_number 6805
_diffrn_reflns_theta_full 25.01
_diffrn_reflns_theta_max 25.01
_diffrn_reflns_theta_min 1.95
_exptl_absorpt_coefficient_mu 0.822
_exptl_absorpt_correction_T_max 0.7675
_exptl_absorpt_correction_T_min 0.7087
_exptl_absorpt_correction_type multi-scan
_exptl_absorpt_process_details sadabs
_exptl_crystal_colour yellow
_exptl_crystal_density_diffrn 1.558
_exptl_crystal_density_meas 1.244
_exptl_crystal_density_method 'not measured'
_exptl_crystal_description blocky
_exptl_crystal_F_000 1384
_exptl_crystal_size_max 0.45
_exptl_crystal_size_mid 0.40
_exptl_crystal_size_min 0.34
_refine_diff_density_max 0.321
_refine_diff_density_min -0.372
_refine_diff_density_rms 0.069
_refine_ls_extinction_method none
_refine_ls_goodness_of_fit_ref 1.018
_refine_ls_hydrogen_treatment constr
_refine_ls_matrix_type full
_refine_ls_number_parameters 198
_refine_ls_number_reflns 2489
_refine_ls_number_restraints 0
_refine_ls_restrained_S_all 1.018
_refine_ls_R_factor_all 0.0629
_refine_ls_R_factor_gt 0.0391
_refine_ls_shift/su_max 0.001
_refine_ls_shift/su_mean 0.000
_refine_ls_structure_factor_coef Fsqd
_refine_ls_weighting_details 'calc w=1/[\s^2^(Fo^2^)+(0.0481P)^2^+5.5690P] where P=(Fo^2^+2Fc^2^)/3'
_refine_ls_weighting_scheme calc
_refine_ls_wR_factor_gt 0.0951
_refine_ls_wR_factor_ref 0.1121
_reflns_number_gt 1765
_reflns_number_total 2489
_reflns_threshold_expression >2sigma(I)
_cod_data_source_file 1267-2797.cff
_cod_data_source_block 090818
_cod_depositor_comments
;
The following automatic conversions were performed:
'_symmetry_cell_setting' value 'Monoclinic' changed to 'monoclinic'
according to '/home/saulius/struct/CIF-dictionaries/cif_core.dic'
dictionary named 'cif_core.dic' version 2.4.1 from 2010-06-29.

Automatic conversion script
Id: cif_fix_enum 1555 2011-01-17 13:19:09Z saulius 
;
_cod_original_sg_symbol_H-M C2/c
_cod_database_code 8102579

loop_
_symmetry_equiv_pos_as_xyz
'x, y, z'
'-x, y, -z+1/2'
'x+1/2, y+1/2, z'
'-x+1/2, y+1/2, -z+1/2'
'-x, -y, -z'
'x, -y, z-1/2'
'-x+1/2, -y+1/2, -z'
'x+1/2, -y+1/2, z-1/2'

loop_
_atom_site_label
_atom_site_type_symbol
_atom_site_fract_x
_atom_site_fract_y
_atom_site_fract_z
_atom_site_U_iso_or_equiv
_atom_site_adp_type
_atom_site_occupancy
_atom_site_symmetry_multiplicity
_atom_site_calc_flag
_atom_site_refinement_flags
_atom_site_disorder_assembly
_atom_site_disorder_group
Cr1 Cr 0.44385(2) 0.85137(8) 0.65450(3) 0.0350(2) Uani 1 1 d . . .
N1 N 0.23379(11) 0.3545(4) 0.67352(14) 0.0303(6) Uani 1 1 d . . .
H1 H 0.2637 0.3553 0.6624 0.036 Uiso 1 1 calc R . .
N2 N 0.36052(11) 0.3544(4) 0.78588(14) 0.0314(6) Uani 1 1 d . . .
O1 O 0.5000 0.7824(7) 0.7500 0.0854(14) Uani 1 2 d S . .
O2 O 0.39384(11) 0.6744(4) 0.61420(14) 0.0532(7) Uani 1 1 d . . .
O3 O 0.40646(11) 1.0420(4) 0.65553(16) 0.0586(7) Uani 1 1 d . . .
O4 O 0.47952(11) 0.8925(4) 0.60747(14) 0.0574(7) Uani 1 1 d . . .
O5 O 0.68707(12) 0.3570(4) 0.89286(15) 0.0522(7) Uani 1 1 d . . .
C1 C 0.15981(17) 0.3517(6) 0.53341(19) 0.0525(10) Uani 1 1 d . . .
H1A H 0.1996 0.3513 0.5339 0.079 Uiso 0.50 1 calc PR . .
H1B H 0.1356 0.4656 0.5065 0.079 Uiso 0.50 1 calc PR . .
H1C H 0.1358 0.2370 0.5072 0.079 Uiso 0.50 1 calc PR . .
H1D H 0.1144 0.3513 0.4979 0.079 Uiso 0.50 1 calc PR . .
H1E H 0.1784 0.2370 0.5253 0.079 Uiso 0.50 1 calc PR . .
H1F H 0.1782 0.4656 0.5246 0.079 Uiso 0.50 1 calc PR . .
C2 C 0.17301(15) 0.3535(5) 0.61533(18) 0.0365(8) Uani 1 1 d . . .
C3 C 0.12486(14) 0.3548(5) 0.6338(2) 0.0424(9) Uani 1 1 d . . .
H3 H 0.0822 0.3550 0.5939 0.051 Uiso 1 1 calc R . .
C4 C 0.13920(15) 0.3558(5) 0.7092(2) 0.0391(8) Uani 1 1 d . . .
H4 H 0.1064 0.3571 0.7203 0.047 Uiso 1 1 calc R . .
C5 C 0.20313(14) 0.3549(5) 0.77010(18) 0.0334(7) Uani 1 1 d . . .
C6 C 0.25061(14) 0.3545(4) 0.75015(17) 0.0278(7) Uani 1 1 d . . .
C7 C 0.31697(13) 0.3535(4) 0.80932(17) 0.0282(7) Uani 1 1 d . . .
C8 C 0.33315(14) 0.3524(5) 0.88732(17) 0.0337(7) Uani 1 1 d . . .
C9 C 0.39921(16) 0.3475(5) 0.94354(19) 0.0433(8) Uani 1 1 d . . .
H9 H 0.4129 0.3461 0.9964 0.052 Uiso 1 1 calc R . .
C10 C 0.44227(15) 0.3450(5) 0.91944(19) 0.0437(9) Uani 1 1 d . . .
H10 H 0.4858 0.3391 0.9560 0.052 Uiso 1 1 calc R . .
C11 C 0.42189(14) 0.3510(5) 0.83961(19) 0.0349(7) Uani 1 1 d . . .
C12 C 0.46868(15) 0.3523(6) 0.8122(2) 0.0510(10) Uani 1 1 d . . .
H12A H 0.4589 0.2481 0.7757 0.076 Uiso 1 1 calc R . .
H12B H 0.5112 0.3349 0.8558 0.076 Uiso 1 1 calc R . .
H12C H 0.4662 0.4747 0.7874 0.076 Uiso 1 1 calc R . .
C13 C 0.22193(16) 0.3548(5) 0.8507(2) 0.0412(8) Uani 1 1 d . . .
H13 H 0.1906 0.3555 0.8644 0.049 Uiso 1 1 calc R . .
C14 C 0.28400(16) 0.3538(5) 0.90688(19) 0.0406(8) Uani 1 1 d . . .
H14 H 0.2951 0.3540 0.9589 0.049 Uiso 1 1 calc R . .
H5A H 0.6649 0.4583 0.8873 0.060(13) Uiso 1 1 d R . .
H5B H 0.6615 0.2612 0.8770 0.068(14) Uiso 1 1 d R . .

loop_
_atom_site_aniso_label
_atom_site_aniso_U_11
_atom_site_aniso_U_22
_atom_site_aniso_U_33
_atom_site_aniso_U_23
_atom_site_aniso_U_13
_atom_site_aniso_U_12
Cr1 0.0326(3) 0.0416(4) 0.0291(3) -0.0015(3) 0.0145(2) -0.0007(3)
N1 0.0269(13) 0.0305(15) 0.0335(14) 0.0006(12) 0.0154(11) 0.0030(12)
N2 0.0297(14) 0.0297(15) 0.0372(15) 0.0004(12) 0.0188(12) -0.0001(12)
O1 0.105(3) 0.071(3) 0.033(2) 0.000 0.000(2) 0.000
O2 0.0462(14) 0.0551(17) 0.0562(16) -0.0103(13) 0.0245(12) -0.0113(12)
O3 0.0549(15) 0.0486(17) 0.083(2) -0.0036(15) 0.0430(15) 0.0051(13)
O4 0.0461(14) 0.081(2) 0.0561(16) -0.0079(14) 0.0343(13) -0.0076(13)
O5 0.0556(15) 0.0521(18) 0.0584(16) 0.0008(14) 0.0360(14) 0.0002(17)
C1 0.048(2) 0.059(3) 0.0355(19) 0.0027(19) 0.0110(17) 0.0029(19)
C2 0.0352(17) 0.0309(19) 0.0330(17) 0.0000(15) 0.0097(14) 0.0021(15)
C3 0.0245(16) 0.039(2) 0.050(2) -0.0006(17) 0.0090(15) 0.0017(15)
C4 0.0313(17) 0.037(2) 0.052(2) -0.0021(17) 0.0231(16) 0.0014(15)
C5 0.0307(16) 0.0302(19) 0.0429(19) 0.0000(15) 0.0213(15) -0.0008(14)
C6 0.0294(15) 0.0230(17) 0.0323(16) 0.0001(15) 0.0166(13) 0.0013(15)
C7 0.0289(15) 0.0217(16) 0.0338(17) 0.0023(14) 0.0157(13) -0.0011(13)
C8 0.0367(17) 0.0308(18) 0.0317(17) 0.0023(15) 0.0161(14) -0.0011(15)
C9 0.046(2) 0.044(2) 0.0306(18) 0.0031(17) 0.0125(16) -0.0006(17)
C10 0.0301(17) 0.045(2) 0.043(2) 0.0024(17) 0.0099(15) -0.0002(16)
C11 0.0263(15) 0.0281(18) 0.046(2) -0.0016(15) 0.0154(15) -0.0008(14)
C12 0.0362(18) 0.050(2) 0.073(3) -0.001(2) 0.0323(19) 0.0007(18)
C13 0.044(2) 0.044(2) 0.049(2) -0.0001(17) 0.0338(18) -0.0008(17)
C14 0.049(2) 0.045(2) 0.0350(18) 0.0012(17) 0.0263(17) -0.0007(17)

loop_
_atom_type_symbol
_atom_type_description
_atom_type_scat_dispersion_real
_atom_type_scat_dispersion_imag
_atom_type_scat_source
C C 0.0033 0.0016 'International Tables Vol C Tables 4.2.6.8 and 6.1.1.4'
H H 0.0000 0.0000 'International Tables Vol C Tables 4.2.6.8 and 6.1.1.4'
O O 0.0106 0.0060 'International Tables Vol C Tables 4.2.6.8 and 6.1.1.4'
N N 0.0061 0.0033 'International Tables Vol C Tables 4.2.6.8 and 6.1.1.4'
Cr Cr 0.3209 0.6236 'International Tables Vol C Tables 4.2.6.8 and 6.1.1.4'

loop_
_geom_angle_atom_site_label_1
_geom_angle_atom_site_label_2
_geom_angle_atom_site_label_3
_geom_angle
_geom_angle_site_symmetry_1
_geom_angle_site_symmetry_3
_geom_angle_publ_flag
O4 Cr1 O3 110.21(14) . . ?
O4 Cr1 O2 109.65(13) . . ?
O3 Cr1 O2 109.50(13) . . ?
O4 Cr1 O1 109.50(10) . . ?
O3 Cr1 O1 109.84(15) . . ?
O2 Cr1 O1 108.10(16) . . ?
C2 N1 C6 122.8(3) . . ?
C2 N1 H1 118.6 . . ?
C6 N1 H1 118.6 . . ?
C11 N2 C7 118.4(3) . . ?
Cr1 O1 Cr1 148.7(3) 2_656 . ?
H5A O5 H5B 106.8 . . ?
C2 C1 H1A 109.5 . . ?
C2 C1 H1B 109.5 . . ?
H1A C1 H1B 109.5 . . ?
C2 C1 H1C 109.5 . . ?
H1A C1 H1C 109.5 . . ?
H1B C1 H1C 109.5 . . ?
C2 C1 H1D 109.5 . . ?
H1A C1 H1D 141.1 . . ?
H1B C1 H1D 56.3 . . ?
H1C C1 H1D 56.3 . . ?
C2 C1 H1E 109.5 . . ?
H1A C1 H1E 56.3 . . ?
H1B C1 H1E 141.1 . . ?
H1C C1 H1E 56.3 . . ?
H1D C1 H1E 109.5 . . ?
C2 C1 H1F 109.5 . . ?
H1A C1 H1F 56.3 . . ?
H1B C1 H1F 56.3 . . ?
H1C C1 H1F 141.1 . . ?
H1D C1 H1F 109.5 . . ?
H1E C1 H1F 109.5 . . ?
N1 C2 C3 118.3(3) . . ?
N1 C2 C1 118.5(3) . . ?
C3 C2 C1 123.1(3) . . ?
C4 C3 C2 121.0(3) . . ?
C4 C3 H3 119.5 . . ?
C2 C3 H3 119.5 . . ?
C3 C4 C5 120.4(3) . . ?
C3 C4 H4 119.8 . . ?
C5 C4 H4 119.8 . . ?
C6 C5 C4 117.5(3) . . ?
C6 C5 C13 118.9(3) . . ?
C4 C5 C13 123.6(3) . . ?
N1 C6 C5 119.9(3) . . ?
N1 C6 C7 119.5(2) . . ?
C5 C6 C7 120.6(3) . . ?
N2 C7 C8 123.9(3) . . ?
N2 C7 C6 117.5(3) . . ?
C8 C7 C6 118.6(3) . . ?
C7 C8 C9 116.5(3) . . ?
C7 C8 C14 120.2(3) . . ?
C9 C8 C14 123.3(3) . . ?
C10 C9 C8 119.1(3) . . ?
C10 C9 H9 120.4 . . ?
C8 C9 H9 120.4 . . ?
C9 C10 C11 120.7(3) . . ?
C9 C10 H10 119.6 . . ?
C11 C10 H10 119.6 . . ?
N2 C11 C10 121.4(3) . . ?
N2 C11 C12 117.2(3) . . ?
C10 C11 C12 121.4(3) . . ?
C11 C12 H12A 109.5 . . ?
C11 C12 H12B 109.5 . . ?
H12A C12 H12B 109.5 . . ?
C11 C12 H12C 109.5 . . ?
H12A C12 H12C 109.5 . . ?
H12B C12 H12C 109.5 . . ?
C14 C13 C5 121.2(3) . . ?
C14 C13 H13 119.4 . . ?
C5 C13 H13 119.4 . . ?
C13 C14 C8 120.5(3) . . ?
C13 C14 H14 119.7 . . ?
C8 C14 H14 119.7 . . ?

loop_
_geom_bond_atom_site_label_1
_geom_bond_atom_site_label_2
_geom_bond_distance
_geom_bond_site_symmetry_2
_geom_bond_publ_flag
Cr1 O4 1.593(2) . ?
Cr1 O3 1.597(3) . ?
Cr1 O2 1.612(2) . ?
Cr1 O1 1.7518(13) . ?
N1 C2 1.334(4) . ?
N1 C6 1.367(4) . ?
N1 H1 0.8600 . ?
N2 C11 1.320(4) . ?
N2 C7 1.356(4) . ?
O1 Cr1 1.7518(13) 2_656 ?
O5 H5A 0.8508 . ?
O5 H5B 0.8471 . ?
C1 C2 1.498(5) . ?
C1 H1A 0.9600 . ?
C1 H1B 0.9600 . ?
C1 H1C 0.9600 . ?
C1 H1D 0.9600 . ?
C1 H1E 0.9600 . ?
C1 H1F 0.9600 . ?
C2 C3 1.392(4) . ?
C3 C4 1.361(5) . ?
C3 H3 0.9300 . ?
C4 C5 1.402(4) . ?
C4 H4 0.9300 . ?
C5 C6 1.398(4) . ?
C5 C13 1.431(4) . ?
C6 C7 1.432(4) . ?
C7 C8 1.398(4) . ?
C8 C9 1.414(4) . ?
C8 C14 1.432(4) . ?
C9 C10 1.355(5) . ?
C9 H9 0.9300 . ?
C10 C11 1.408(5) . ?
C10 H10 0.9300 . ?
C11 C12 1.490(4) . ?
C12 H12A 0.9600 . ?
C12 H12B 0.9600 . ?
C12 H12C 0.9600 . ?
C13 C14 1.344(5) . ?
C13 H13 0.9300 . ?
C14 H14 0.9300 . ?

loop_
_geom_torsion_atom_site_label_1
_geom_torsion_atom_site_label_2
_geom_torsion_atom_site_label_3
_geom_torsion_atom_site_label_4
_geom_torsion
_geom_torsion_site_symmetry_1
_geom_torsion_site_symmetry_2
_geom_torsion_site_symmetry_3
_geom_torsion_site_symmetry_4
_geom_torsion_publ_flag
O4 Cr1 O1 Cr1 84.50(12) . . . 2_656 ?
O3 Cr1 O1 Cr1 -36.66(10) . . . 2_656 ?
O2 Cr1 O1 Cr1 -156.08(10) . . . 2_656 ?
C6 N1 C2 C3 0.8(5) . . . . ?
C6 N1 C2 C1 -179.4(3) . . . . ?
N1 C2 C3 C4 -0.5(5) . . . . ?
C1 C2 C3 C4 179.8(3) . . . . ?
C2 C3 C4 C5 -0.2(5) . . . . ?
C3 C4 C5 C6 0.5(5) . . . . ?
C3 C4 C5 C13 -179.7(3) . . . . ?
C2 N1 C6 C5 -0.5(5) . . . . ?
C2 N1 C6 C7 179.3(3) . . . . ?
C4 C5 C6 N1 -0.1(5) . . . . ?
C13 C5 C6 N1 180.0(3) . . . . ?
C4 C5 C6 C7 -180.0(3) . . . . ?
C13 C5 C6 C7 0.1(5) . . . . ?
C11 N2 C7 C8 1.0(5) . . . . ?
C11 N2 C7 C6 -179.1(3) . . . . ?
N1 C6 C7 N2 0.5(4) . . . . ?
C5 C6 C7 N2 -179.6(3) . . . . ?
N1 C6 C7 C8 -179.7(3) . . . . ?
C5 C6 C7 C8 0.2(4) . . . . ?
N2 C7 C8 C9 -1.4(5) . . . . ?
C6 C7 C8 C9 178.8(3) . . . . ?
N2 C7 C8 C14 179.3(3) . . . . ?
C6 C7 C8 C14 -0.5(5) . . . . ?
C7 C8 C9 C10 0.2(5) . . . . ?
C14 C8 C9 C10 179.5(3) . . . . ?
C8 C9 C10 C11 1.3(5) . . . . ?
C7 N2 C11 C10 0.5(5) . . . . ?
C7 N2 C11 C12 -179.9(3) . . . . ?
C9 C10 C11 N2 -1.7(5) . . . . ?
C9 C10 C11 C12 178.8(3) . . . . ?
C6 C5 C13 C14 -0.2(5) . . . . ?
C4 C5 C13 C14 179.9(3) . . . . ?
C5 C13 C14 C8 -0.1(5) . . . . ?
C7 C8 C14 C13 0.5(5) . . . . ?
C9 C8 C14 C13 -178.7(3) . . . . ?
